data_7113845
loop_
_publ_author_name
'Cotton, F. Albert'
'Liu, Chun Y.'
'Murillo, Carlos A.'
'Wang, Xiaoping'

_publ_section_title
;
 A mixed-valence compound with one unpaired electron delocalized over four
 molybdenum atoms in a cyclic tetranuclear ion
;
_journal_coden_ASTM CHCOFS
_journal_issue 17
_journal_name_full
;
 Chemical Communications (Cambridge, United Kingdom)
;
_journal_page_first 2190
_journal_page_last 2191
_journal_paper_doi 10.1039/b306822f
_journal_year 2003
_chemical_formula_moiety '[Mo2(C15H15N2O2)2]2Cl4(PF6)'
_chemical_formula_sum 'C60 H60 Cl4 F6 Mo4 N8 O8 P'
_chemical_formula_weight 1691.69
_chemical_name_common (Mo2(DAniF)2)2Cl4(PF6)
_space_group_IT_number 2
_symmetry_cell_setting triclinic
_symmetry_space_group_name_Hall '-P 1'
_symmetry_space_group_name_H-M 'P -1'
_atom_sites_solution_hydrogens geom
_atom_sites_solution_primary direct
_atom_sites_solution_secondary difmap
_audit_creation_method SHELXL-97
_cell_angle_alpha 69.1150(10)
_cell_angle_beta 68.2310(10)
_cell_angle_gamma 67.4780(10)
_cell_formula_units_Z 1
_cell_length_a 10.8175(8)
_cell_length_b 13.0151(10)
_cell_length_c 14.2603(10)
_cell_measurement_reflns_used 4948
_cell_measurement_temperature 293(2)
_cell_measurement_theta_max 26.008
_cell_measurement_theta_min 2.1705
_cell_volume 1667.7(2)
_computing_cell_refinement SAINT
_computing_data_collection SMART
_computing_data_reduction SAINT
_computing_molecular_graphics XP
_computing_publication_material CIFTAB
_computing_structure_refinement 'SHELXL-97 (Sheldrick, 1997)'
_computing_structure_solution 'SHELXS-97 (Sheldrick, 1990)'
_diffrn_ambient_temperature 293(2)
_diffrn_measured_fraction_theta_full 0.977
_diffrn_measured_fraction_theta_max 0.977
_diffrn_measurement_device_type 'BRUKER-SMART 1000'
_diffrn_measurement_method \w-scans
_diffrn_radiation_monochromator graphite
_diffrn_radiation_source 'normal-focus sealed tube'
_diffrn_radiation_type MoK\a
_diffrn_radiation_wavelength 0.71073
_diffrn_reflns_av_R_equivalents 0.0125
_diffrn_reflns_av_sigmaI/netI 0.0248
_diffrn_reflns_limit_h_max 13
_diffrn_reflns_limit_h_min -13
_diffrn_reflns_limit_k_max 14
_diffrn_reflns_limit_k_min -16
_diffrn_reflns_limit_l_max 17
_diffrn_reflns_limit_l_min -13
_diffrn_reflns_number 9524
_diffrn_reflns_theta_full 26.02
_diffrn_reflns_theta_max 26.02
_diffrn_reflns_theta_min 1.75
_diffrn_standards_number 'none (area detector data)'
_exptl_absorpt_coefficient_mu 0.994
_exptl_absorpt_correction_T_max 0.8197
_exptl_absorpt_correction_T_min 0.7022
_exptl_absorpt_correction_type multi-scan
_exptl_absorpt_process_details SADABS
_exptl_crystal_colour 'dark brown'
_exptl_crystal_density_diffrn 1.684
_exptl_crystal_density_method 'not measured'
_exptl_crystal_description blocks
_exptl_crystal_F_000 845
_exptl_crystal_size_max 0.320
_exptl_crystal_size_mid 0.220
_exptl_crystal_size_min 0.200
_refine_diff_density_max 0.450
_refine_diff_density_min -0.317
_refine_diff_density_rms 0.063
_refine_ls_extinction_method none
_refine_ls_goodness_of_fit_ref 1.046
_refine_ls_hydrogen_treatment mixed
_refine_ls_matrix_type full
_refine_ls_number_parameters 422
_refine_ls_number_reflns 6432
_refine_ls_number_restraints 0
_refine_ls_restrained_S_all 1.046
_refine_ls_R_factor_all 0.0286
_refine_ls_R_factor_gt 0.0237
_refine_ls_shift/su_max 0.000
_refine_ls_shift/su_mean 0.000
_refine_ls_structure_factor_coef Fsqd
_refine_ls_weighting_details 'calc w=1/[\s^2^(Fo^2^)+(0.0292P)^2^+0.8572P] where P=(Fo^2^+2Fc^2^)/3'
_refine_ls_weighting_scheme calc
_refine_ls_wR_factor_gt 0.0591
_refine_ls_wR_factor_ref 0.0618
_reflns_number_gt 5660
_reflns_number_total 6432
_reflns_threshold_expression >2sigma(I)
_cod_duplicate_entry 7103896
_cod_data_source_file b306822f.txt
_cod_data_source_block cmpd2
_cod_database_code 7113845

loop_
_symmetry_equiv_pos_as_xyz
'x, y, z'
'-x, -y, -z'

loop_
_atom_site_label
_atom_site_type_symbol
_atom_site_fract_x
_atom_site_fract_y
_atom_site_fract_z
_atom_site_U_iso_or_equiv
_atom_site_adp_type
_atom_site_occupancy
_atom_site_symmetry_multiplicity
_atom_site_calc_flag
_atom_site_refinement_flags
_atom_site_disorder_assembly
_atom_site_disorder_group
Mo1 Mo 0.012150(19) 0.479840(16) 0.141927(14) 0.02207(6) Uani 1 1 d . . .
Mo2 Mo -0.115288(19) 0.633714(16) 0.063168(14) 0.02259(6) Uani 1 1 d . . .
P P 0.5000 0.0000 0.5000 0.0483(3) Uani 1 2 d S . .
F3 F 0.6361(2) 0.02205(18) 0.49985(15) 0.0663(5) Uani 1 1 d . . .
F1 F 0.4040(2) 0.10690(16) 0.54990(14) 0.0641(5) Uani 1 1 d . . .
F2 F 0.5071(2) 0.08310(16) 0.38605(13) 0.0668(5) Uani 1 1 d . . .
Cl1 Cl -0.03702(6) 0.32066(5) 0.11741(4) 0.02902(13) Uani 1 1 d . . .
Cl2 Cl 0.23880(6) 0.43350(5) 0.01061(4) 0.02956(13) Uani 1 1 d . . .
N1 N -0.14569(19) 0.47625(16) 0.28185(14) 0.0248(4) Uani 1 1 d . . .
N2 N -0.28031(19) 0.63995(16) 0.19678(14) 0.0254(4) Uani 1 1 d . . .
N3 N 0.09670(19) 0.57282(16) 0.18187(14) 0.0250(4) Uani 1 1 d . . .
N4 N -0.0468(2) 0.73672(16) 0.10419(14) 0.0253(4) Uani 1 1 d . . .
O1 O -0.0555(3) 0.17039(18) 0.65883(15) 0.0580(6) Uani 1 1 d . . .
O2 O -0.6942(2) 1.05998(18) 0.17569(18) 0.0574(6) Uani 1 1 d . . .
O3 O 0.5605(2) 0.39588(18) 0.33849(17) 0.0512(5) Uani 1 1 d . . .
O4 O -0.2990(2) 1.21017(15) 0.03720(15) 0.0455(5) Uani 1 1 d . . .
C10 C -0.2645(2) 0.5593(2) 0.28355(18) 0.0268(5) Uani 1 1 d . . .
H10A H -0.3361 0.5611 0.3450 0.032 Uiso 1 1 calc R . .
C11 C -0.1253(2) 0.3958(2) 0.37829(18) 0.0270(5) Uani 1 1 d . . .
C12 C -0.0669(3) 0.2806(2) 0.38452(19) 0.0349(6) Uani 1 1 d . . .
H12A H -0.0439 0.2543 0.3258 0.042 Uiso 1 1 calc R . .
C13 C -0.0410(3) 0.2014(2) 0.4767(2) 0.0390(6) Uani 1 1 d . . .
H13A H -0.0005 0.1237 0.4789 0.047 Uiso 1 1 calc R . .
C14 C -0.0759(3) 0.2396(2) 0.5644(2) 0.0400(6) Uani 1 1 d . . .
C15 C -0.1340(4) 0.3561(3) 0.5581(2) 0.0634(10) Uani 1 1 d . . .
H15A H -0.1581 0.3825 0.6169 0.076 Uiso 1 1 calc R . .
C16 C -0.1569(3) 0.4337(2) 0.4663(2) 0.0508(8) Uani 1 1 d . . .
H16A H -0.1938 0.5117 0.4633 0.061 Uiso 1 1 calc R . .
C17 C 0.0020(4) 0.0508(3) 0.6677(2) 0.0606(9) Uani 1 1 d . . .
H17A H 0.0115 0.0121 0.7370 0.091 Uiso 1 1 calc R . .
H17B H 0.0916 0.0361 0.6183 0.091 Uiso 1 1 calc R . .
H17C H -0.0583 0.0230 0.6539 0.091 Uiso 1 1 calc R . .
C21 C -0.3958(2) 0.7417(2) 0.19948(18) 0.0276(5) Uani 1 1 d . . .
C22 C -0.4456(3) 0.7948(2) 0.2800(2) 0.0374(6) Uani 1 1 d . . .
H22A H -0.4102 0.7598 0.3377 0.045 Uiso 1 1 calc R . .
C23 C -0.5478(3) 0.8996(3) 0.2757(2) 0.0453(7) Uani 1 1 d . . .
H23A H -0.5822 0.9335 0.3313 0.054 Uiso 1 1 calc R . .
C24 C -0.5984(3) 0.9539(2) 0.1892(2) 0.0396(6) Uani 1 1 d . . .
C25 C -0.5507(3) 0.9006(2) 0.1091(2) 0.0381(6) Uani 1 1 d . . .
H25A H -0.5867 0.9355 0.0517 0.046 Uiso 1 1 calc R . .
C26 C -0.4502(3) 0.7959(2) 0.1138(2) 0.0337(6) Uani 1 1 d . . .
H26A H -0.4183 0.7611 0.0591 0.040 Uiso 1 1 calc R . .
C27 C -0.7152(4) 1.1294(3) 0.2396(3) 0.0713(11) Uani 1 1 d . . .
H27A H -0.7836 1.2012 0.2225 0.107 Uiso 1 1 calc R . .
H27B H -0.6293 1.1434 0.2285 0.107 Uiso 1 1 calc R . .
H27C H -0.7472 1.0911 0.3114 0.107 Uiso 1 1 calc R . .
C30 C 0.0483(2) 0.68660(19) 0.15664(17) 0.0261(5) Uani 1 1 d . . .
H30A H 0.0809 0.7307 0.1757 0.031 Uiso 1 1 calc R . .
C31 C 0.2173(2) 0.52301(19) 0.22134(17) 0.0251(5) Uani 1 1 d . . .
C32 C 0.2284(2) 0.4233(2) 0.30121(19) 0.0291(5) Uani 1 1 d . A .
H32A H 0.1589 0.3871 0.3277 0.035 Uiso 1 1 calc R . .
C33 C 0.3424(2) 0.3769(2) 0.34220(19) 0.0317(5) Uani 1 1 d . . .
H33A H 0.3490 0.3100 0.3958 0.038 Uiso 1 1 calc R A .
C34 C 0.4457(3) 0.4309(2) 0.3027(2) 0.0323(5) Uani 1 1 d . A .
C35 C 0.4376(3) 0.5279(2) 0.2197(2) 0.0363(6) Uani 1 1 d . . .
H35A H 0.5088 0.5625 0.1915 0.044 Uiso 1 1 calc R A .
C36 C 0.3256(3) 0.5732(2) 0.17886(19) 0.0328(5) Uani 1 1 d . A .
H36A H 0.3220 0.6375 0.1227 0.039 Uiso 1 1 calc R . .
C37A C 0.537(3) 0.327(3) 0.448(3) 0.036(7) Uani 0.18(3) 1 d P A 1
H37A H 0.4855 0.3773 0.4936 0.054 Uiso 0.18(3) 1 calc PR A 1
H37B H 0.6248 0.2827 0.4624 0.054 Uiso 0.18(3) 1 calc PR A 1
H37C H 0.4851 0.2763 0.4583 0.054 Uiso 0.18(3) 1 calc PR A 1
C37B C 0.5771(13) 0.2972(12) 0.4208(12) 0.077(3) Uani 0.82(3) 1 d P A 2
H37D H 0.6289 0.2309 0.3932 0.115 Uiso 0.82(3) 1 calc PR A 2
H37E H 0.4874 0.2893 0.4645 0.115 Uiso 0.82(3) 1 calc PR A 2
H37F H 0.6265 0.3037 0.4612 0.115 Uiso 0.82(3) 1 calc PR A 2
C41 C -0.1107(2) 0.85854(19) 0.08975(18) 0.0251(5) Uani 1 1 d . . .
C42 C -0.1734(3) 0.9074(2) 0.17389(19) 0.0315(5) Uani 1 1 d . . .
H42A H -0.1727 0.8609 0.2407 0.038 Uiso 1 1 calc R . .
C43 C -0.2374(3) 1.0247(2) 0.1603(2) 0.0347(6) Uani 1 1 d . . .
H43A H -0.2791 1.0566 0.2174 0.042 Uiso 1 1 calc R . .
C44 C -0.2385(3) 1.0937(2) 0.0609(2) 0.0313(5) Uani 1 1 d . . .
C45 C -0.1762(3) 1.0452(2) -0.02395(19) 0.0307(5) Uani 1 1 d . . .
H45A H -0.1764 1.0918 -0.0908 0.037 Uiso 1 1 calc R . .
C46 C -0.1141(2) 0.9285(2) -0.00962(18) 0.0276(5) Uani 1 1 d . . .
H46A H -0.0744 0.8965 -0.0666 0.033 Uiso 1 1 calc R . .
C47 C -0.3659(3) 1.2659(2) 0.1210(2) 0.0543(8) Uani 1 1 d . . .
H47A H -0.4031 1.3468 0.0936 0.081 Uiso 1 1 calc R . .
H47B H -0.2995 1.2537 0.1565 0.081 Uiso 1 1 calc R . .
H47C H -0.4400 1.2345 0.1691 0.081 Uiso 1 1 calc R . .

loop_
_atom_site_aniso_label
_atom_site_aniso_U_11
_atom_site_aniso_U_22
_atom_site_aniso_U_33
_atom_site_aniso_U_23
_atom_site_aniso_U_13
_atom_site_aniso_U_12
Mo1 0.02654(11) 0.02032(10) 0.02062(11) -0.00598(8) -0.00817(8) -0.00560(8)
Mo2 0.02750(11) 0.02206(11) 0.01997(10) -0.00521(8) -0.00932(8) -0.00627(8)
P 0.0652(7) 0.0420(6) 0.0359(6) -0.0127(5) -0.0100(5) -0.0144(5)
F3 0.0705(13) 0.0694(13) 0.0650(13) -0.0248(10) -0.0153(10) -0.0220(10)
F1 0.0813(13) 0.0533(11) 0.0540(11) -0.0256(9) -0.0107(10) -0.0120(10)
F2 0.0986(16) 0.0570(12) 0.0386(10) -0.0055(9) -0.0167(10) -0.0238(11)
Cl1 0.0398(3) 0.0274(3) 0.0234(3) -0.0068(2) -0.0068(2) -0.0147(2)
Cl2 0.0275(3) 0.0366(3) 0.0296(3) -0.0148(2) -0.0072(2) -0.0091(2)
N1 0.0294(10) 0.0235(10) 0.0210(10) -0.0057(8) -0.0076(8) -0.0065(8)
N2 0.0289(10) 0.0243(10) 0.0235(10) -0.0068(8) -0.0084(8) -0.0061(8)
N3 0.0311(10) 0.0243(10) 0.0231(10) -0.0075(8) -0.0103(8) -0.0072(8)
N4 0.0324(10) 0.0234(10) 0.0228(10) -0.0064(8) -0.0109(8) -0.0070(8)
O1 0.0899(17) 0.0426(12) 0.0289(11) -0.0031(9) -0.0281(11) 0.0001(11)
O2 0.0533(13) 0.0427(12) 0.0741(15) -0.0244(11) -0.0355(12) 0.0150(10)
O3 0.0443(11) 0.0492(12) 0.0614(14) 0.0134(10) -0.0330(10) -0.0220(10)
O4 0.0601(13) 0.0233(9) 0.0421(11) -0.0087(8) -0.0145(9) 0.0004(9)
C10 0.0294(12) 0.0293(13) 0.0230(12) -0.0077(10) -0.0059(9) -0.0097(10)
C11 0.0288(12) 0.0296(13) 0.0217(12) -0.0057(9) -0.0069(9) -0.0083(10)
C12 0.0489(15) 0.0304(13) 0.0248(13) -0.0093(10) -0.0111(11) -0.0077(11)
C13 0.0543(17) 0.0266(13) 0.0319(14) -0.0063(11) -0.0160(12) -0.0043(12)
C14 0.0503(16) 0.0372(15) 0.0254(13) -0.0023(11) -0.0149(12) -0.0058(12)
C15 0.106(3) 0.0442(18) 0.0314(16) -0.0186(14) -0.0298(17) 0.0058(18)
C16 0.080(2) 0.0307(15) 0.0356(16) -0.0140(12) -0.0255(15) 0.0051(14)
C17 0.090(3) 0.0425(18) 0.0390(17) 0.0058(14) -0.0312(17) -0.0095(17)
C21 0.0250(12) 0.0279(12) 0.0294(13) -0.0073(10) -0.0065(10) -0.0079(10)
C22 0.0424(15) 0.0360(15) 0.0301(14) -0.0096(11) -0.0141(12) -0.0020(12)
C23 0.0430(16) 0.0453(17) 0.0419(16) -0.0234(13) -0.0116(13) 0.0046(13)
C24 0.0309(13) 0.0350(15) 0.0500(17) -0.0131(13) -0.0163(12) 0.0007(11)
C25 0.0373(14) 0.0372(15) 0.0410(15) -0.0063(12) -0.0199(12) -0.0063(11)
C26 0.0375(14) 0.0326(14) 0.0324(14) -0.0097(11) -0.0139(11) -0.0058(11)
C27 0.068(2) 0.044(2) 0.096(3) -0.0303(19) -0.040(2) 0.0183(17)
C30 0.0329(12) 0.0244(12) 0.0245(12) -0.0078(9) -0.0097(10) -0.0084(10)
C31 0.0304(12) 0.0249(12) 0.0241(12) -0.0097(9) -0.0102(10) -0.0063(9)
C32 0.0312(12) 0.0249(12) 0.0357(14) -0.0067(10) -0.0126(10) -0.0103(10)
C33 0.0356(13) 0.0239(12) 0.0336(14) 0.0015(10) -0.0156(11) -0.0084(10)
C34 0.0310(13) 0.0313(13) 0.0349(14) -0.0034(11) -0.0146(11) -0.0081(10)
C35 0.0341(14) 0.0364(14) 0.0384(15) 0.0003(11) -0.0117(11) -0.0174(11)
C36 0.0359(13) 0.0325(14) 0.0276(13) -0.0026(10) -0.0095(11) -0.0111(11)
C37A 0.030(14) 0.040(13) 0.051(14) -0.004(9) -0.029(12) -0.012(10)
C37B 0.055(6) 0.078(6) 0.086(8) 0.036(4) -0.051(5) -0.030(4)
C41 0.0290(12) 0.0225(12) 0.0274(12) -0.0044(9) -0.0119(10) -0.0087(9)
C42 0.0404(14) 0.0278(13) 0.0228(12) -0.0029(10) -0.0097(10) -0.0083(11)
C43 0.0418(14) 0.0296(13) 0.0299(13) -0.0115(11) -0.0060(11) -0.0074(11)
C44 0.0323(13) 0.0228(12) 0.0359(14) -0.0065(10) -0.0099(11) -0.0051(10)
C45 0.0368(13) 0.0276(13) 0.0273(13) -0.0008(10) -0.0134(11) -0.0102(10)
C46 0.0348(13) 0.0259(12) 0.0254(12) -0.0062(10) -0.0113(10) -0.0093(10)
C47 0.066(2) 0.0298(15) 0.0546(19) -0.0185(14) -0.0078(16) -0.0015(14)

loop_
_atom_type_symbol
_atom_type_description
_atom_type_scat_dispersion_real
_atom_type_scat_dispersion_imag
_atom_type_scat_source
C C 0.0033 0.0016 'International Tables Vol C Tables 4.2.6.8 and 6.1.1.4'
H H 0.0000 0.0000 'International Tables Vol C Tables 4.2.6.8 and 6.1.1.4'
N N 0.0061 0.0033 'International Tables Vol C Tables 4.2.6.8 and 6.1.1.4'
O O 0.0106 0.0060 'International Tables Vol C Tables 4.2.6.8 and 6.1.1.4'
Cl Cl 0.1484 0.1585 'International Tables Vol C Tables 4.2.6.8 and 6.1.1.4'
Mo Mo -1.6832 0.6857 'International Tables Vol C Tables 4.2.6.8 and 6.1.1.4'
P P 0.1023 0.0942 'International Tables Vol C Tables 4.2.6.8 and 6.1.1.4'
F F 0.0171 0.0103 'International Tables Vol C Tables 4.2.6.8 and 6.1.1.4'

loop_
_geom_angle_atom_site_label_1
_geom_angle_atom_site_label_2
_geom_angle_atom_site_label_3
_geom_angle
_geom_angle_site_symmetry_1
_geom_angle_site_symmetry_3
_geom_angle_publ_flag
N3 Mo1 N1 91.60(7) . . y
N3 Mo1 Mo2 92.11(5) . . y
N1 Mo1 Mo2 91.68(5) . . y
N3 Mo1 Cl2 86.41(5) . . y
N1 Mo1 Cl2 162.50(5) . . y
Mo2 Mo1 Cl2 105.757(17) . . y
N3 Mo1 Cl1 163.08(5) . . y
N1 Mo1 Cl1 89.65(5) . . y
Mo2 Mo1 Cl1 104.721(17) . . y
Cl2 Mo1 Cl1 87.33(2) . . y
N2 Mo2 N4 89.06(7) . . y
N2 Mo2 Mo1 92.17(5) . . y
N4 Mo2 Mo1 91.80(5) . . y
N2 Mo2 Cl1 163.55(5) . 2_565 y
N4 Mo2 Cl1 89.25(5) . 2_565 y
Mo1 Mo2 Cl1 104.232(17) . 2_565 y
N2 Mo2 Cl2 90.07(5) . 2_565 y
N4 Mo2 Cl2 163.05(5) . 2_565 y
Mo1 Mo2 Cl2 105.152(17) . 2_565 y
Cl1 Mo2 Cl2 86.82(2) 2_565 2_565 y
F2 P F2 180.00(9) 2_656 . ?
F2 P F3 89.81(11) 2_656 . ?
F2 P F3 90.19(11) . . ?
F2 P F3 90.19(11) 2_656 2_656 ?
F2 P F3 89.81(11) . 2_656 ?
F3 P F3 180.00(14) . 2_656 ?
F2 P F1 89.86(10) 2_656 . ?
F2 P F1 90.14(10) . . ?
F3 P F1 89.98(10) . . ?
F3 P F1 90.02(10) 2_656 . ?
F2 P F1 90.14(10) 2_656 2_656 ?
F2 P F1 89.86(10) . 2_656 ?
F3 P F1 90.02(10) . 2_656 ?
F3 P F1 89.98(10) 2_656 2_656 ?
F1 P F1 180.00(12) . 2_656 ?
Mo1 Cl1 Mo2 85.262(19) . 2_565 ?
Mo1 Cl2 Mo2 85.287(19) . 2_565 ?
C10 N1 C11 118.58(19) . . ?
C10 N1 Mo1 118.27(15) . . ?
C11 N1 Mo1 122.75(15) . . ?
C10 N2 C21 120.7(2) . . ?
C10 N2 Mo2 118.59(16) . . ?
C21 N2 Mo2 119.45(15) . . ?
C30 N3 C31 117.35(19) . . ?
C30 N3 Mo1 117.92(15) . . ?
C31 N3 Mo1 124.10(14) . . ?
C30 N4 C41 118.27(18) . . ?
C30 N4 Mo2 118.60(15) . . ?
C41 N4 Mo2 122.65(14) . . ?
C14 O1 C17 117.6(2) . . ?
C24 O2 C27 117.2(2) . . ?
C34 O3 C37B 118.5(4) . . ?
C34 O3 C37A 112.0(13) . . ?
C44 O4 C47 118.1(2) . . ?
N1 C10 N2 119.3(2) . . ?
C12 C11 C16 118.3(2) . . ?
C12 C11 N1 121.0(2) . . ?
C16 C11 N1 120.6(2) . . ?
C11 C12 C13 121.8(2) . . ?
C14 C13 C12 119.4(2) . . ?
O1 C14 C13 124.7(2) . . ?
O1 C14 C15 116.5(2) . . ?
C13 C14 C15 118.8(2) . . ?
C16 C15 C14 121.3(3) . . ?
C15 C16 C11 120.3(3) . . ?
C22 C21 C26 118.5(2) . . ?
C22 C21 N2 121.7(2) . . ?
C26 C21 N2 119.4(2) . . ?
C21 C22 C23 120.8(2) . . ?
C24 C23 C22 120.2(2) . . ?
O2 C24 C23 124.4(2) . . ?
O2 C24 C25 116.2(2) . . ?
C23 C24 C25 119.4(2) . . ?
C26 C25 C24 120.4(2) . . ?
C25 C26 C21 120.7(2) . . ?
N4 C30 N3 119.4(2) . . ?
C32 C31 C36 119.0(2) . . ?
C32 C31 N3 120.4(2) . . ?
C36 C31 N3 120.6(2) . . ?
C31 C32 C33 120.8(2) . . ?
C34 C33 C32 119.5(2) . . ?
O3 C34 C33 125.1(2) . . ?
O3 C34 C35 115.2(2) . . ?
C33 C34 C35 119.7(2) . . ?
C36 C35 C34 120.7(2) . . ?
C35 C36 C31 120.2(2) . . ?
C42 C41 C46 119.0(2) . . ?
C42 C41 N4 121.0(2) . . ?
C46 C41 N4 119.9(2) . . ?
C41 C42 C43 121.1(2) . . ?
C44 C43 C42 119.4(2) . . ?
O4 C44 C43 125.1(2) . . ?
O4 C44 C45 115.1(2) . . ?
C43 C44 C45 119.9(2) . . ?
C46 C45 C44 120.4(2) . . ?
C45 C46 C41 120.2(2) . . ?

loop_
_geom_bond_atom_site_label_1
_geom_bond_atom_site_label_2
_geom_bond_distance
_geom_bond_site_symmetry_2
_geom_bond_publ_flag
Mo1 N3 2.0860(18) . y
Mo1 N1 2.0897(19) . y
Mo1 Mo2 2.1453(3) . y
Mo1 Cl2 2.4796(6) . y
Mo1 Cl1 2.4891(6) . y
Mo2 N2 2.0736(19) . y
Mo2 N4 2.0809(18) . y
Mo2 Cl1 2.4921(6) 2_565 y
Mo2 Cl2 2.5003(6) 2_565 y
P F2 1.5919(18) 2_656 ?
P F3 1.603(2) 2_656 ?
P F1 1.6036(17) 2_656 ?
N1 C10 1.324(3) . ?
N1 C11 1.435(3) . ?
N2 C10 1.325(3) . ?
N2 C21 1.431(3) . ?
N3 C30 1.328(3) . ?
N3 C31 1.441(3) . ?
N4 C30 1.323(3) . ?
N4 C41 1.438(3) . ?
O1 C14 1.371(3) . ?
O1 C17 1.415(4) . ?
O2 C24 1.371(3) . ?
O2 C27 1.405(4) . ?
O3 C34 1.371(3) . ?
O3 C37B 1.402(10) . ?
O3 C37A 1.48(4) . ?
O4 C44 1.371(3) . ?
O4 C47 1.432(3) . ?
C11 C12 1.369(3) . ?
C11 C16 1.389(3) . ?
C12 C13 1.398(3) . ?
C13 C14 1.379(4) . ?
C14 C15 1.383(4) . ?
C15 C16 1.378(4) . ?
C21 C22 1.381(3) . ?
C21 C26 1.392(3) . ?
C22 C23 1.386(4) . ?
C23 C24 1.380(4) . ?
C24 C25 1.381(4) . ?
C25 C26 1.377(4) . ?
C31 C32 1.387(3) . ?
C31 C36 1.394(3) . ?
C32 C33 1.392(3) . ?
C33 C34 1.384(3) . ?
C34 C35 1.388(4) . ?
C35 C36 1.374(3) . ?
C41 C42 1.383(3) . ?
C41 C46 1.390(3) . ?
C42 C43 1.388(3) . ?
C43 C44 1.382(3) . ?
C44 C45 1.390(3) . ?
C45 C46 1.378(3) . ?
